data_7217686
loop_
_publ_author_name
'Fan, Liming'
'Fan, Weiliu'
'Song, Weikuo'
'Liu, Guangzeng'
'Zhang, Xiutang'
'Zhao, Xian'

_publ_section_title
;
 Syntheses, topologies, and luminescence of four Ln--organic polymers
 constructed from aromatic tetracarboxylic acids
;
_journal_issue 39
_journal_name_full CrystEngComm
_journal_page_first 9191
_journal_paper_doi 10.1039/C4CE01139B
_journal_volume 16
_journal_year 2014
_chemical_formula_sum 'C24 H22 N2 O16 Yb2'
_chemical_formula_weight 940.52
_chemical_name_systematic
; 
 ? 
;
_space_group_IT_number 33
_symmetry_cell_setting orthorhombic
_symmetry_space_group_name_Hall 'P 2c -2n'
_symmetry_space_group_name_H-M 'P n a 21'
_atom_sites_solution_hydrogens geom
_atom_sites_solution_primary direct
_atom_sites_solution_secondary difmap
_audit_creation_method SHELXL-97
_cell_angle_alpha 90.00
_cell_angle_beta 90.00
_cell_angle_gamma 90.00
_cell_formula_units_Z 4
_cell_length_a 18.825(14)
_cell_length_b 15.373(11)
_cell_length_c 9.047(7)
_cell_measurement_reflns_used 657
_cell_measurement_temperature 296(2)
_cell_measurement_theta_max 18.31
_cell_measurement_theta_min 2.61
_cell_volume 2618(3)
_computing_cell_refinement 'Bruker SMART'
_computing_data_collection 'Bruker SMART'
_computing_data_reduction 'Bruker SAINT'
_computing_molecular_graphics 'Bruker SHELXTL'
_computing_publication_material 'Bruker SHELXTL'
_computing_structure_refinement 'SHELXL-97 (Sheldrick, 1997)'
_computing_structure_solution 'SHELXS-97 (Sheldrick, 1990)'
_diffrn_ambient_temperature 296(2)
_diffrn_measured_fraction_theta_full 0.999
_diffrn_measured_fraction_theta_max 0.999
_diffrn_measurement_device_type 'CCD area detector'
_diffrn_measurement_method 'phi and omega scans'
_diffrn_radiation_monochromator graphite
_diffrn_radiation_source 'fine-focus sealed tube'
_diffrn_radiation_type MoK\a
_diffrn_radiation_wavelength 0.71073
_diffrn_reflns_av_R_equivalents 0.0609
_diffrn_reflns_av_sigmaI/netI 0.0743
_diffrn_reflns_limit_h_max 22
_diffrn_reflns_limit_h_min -21
_diffrn_reflns_limit_k_max 16
_diffrn_reflns_limit_k_min -18
_diffrn_reflns_limit_l_max 10
_diffrn_reflns_limit_l_min -9
_diffrn_reflns_number 12158
_diffrn_reflns_theta_full 25.00
_diffrn_reflns_theta_max 25.00
_diffrn_reflns_theta_min 2.16
_exptl_absorpt_coefficient_mu 7.188
_exptl_absorpt_correction_T_max 0.4551
_exptl_absorpt_correction_T_min 0.3137
_exptl_absorpt_correction_type multi-scan
_exptl_absorpt_process_details SADABS
_exptl_crystal_colour colorless
_exptl_crystal_density_diffrn 2.386
_exptl_crystal_density_method 'not measured'
_exptl_crystal_description block
_exptl_crystal_F_000 1792
_exptl_crystal_size_max 0.21
_exptl_crystal_size_mid 0.18
_exptl_crystal_size_min 0.13
_refine_diff_density_max 1.401
_refine_diff_density_min -1.885
_refine_diff_density_rms 0.151
_refine_ls_abs_structure_details 'Flack H D (1983), Acta Cryst. A39, 876-881'
_refine_ls_abs_structure_Flack 0.00(3)
_refine_ls_extinction_method none
_refine_ls_goodness_of_fit_ref 0.997
_refine_ls_hydrogen_treatment constr
_refine_ls_matrix_type full
_refine_ls_number_parameters 402
_refine_ls_number_reflns 4311
_refine_ls_number_restraints 1
_refine_ls_restrained_S_all 0.997
_refine_ls_R_factor_all 0.0403
_refine_ls_R_factor_gt 0.0376
_refine_ls_shift/su_max 0.001
_refine_ls_shift/su_mean 0.000
_refine_ls_structure_factor_coef Fsqd
_refine_ls_weighting_details 'calc w=1/[\s^2^(Fo^2^)+(0.0050P)^2^+0.0000P] where P=(Fo^2^+2Fc^2^)/3'
_refine_ls_weighting_scheme calc
_refine_ls_wR_factor_gt 0.0614
_refine_ls_wR_factor_ref 0.0621
_reflns_number_gt 3929
_reflns_number_total 4311
_reflns_threshold_expression >2sigma(I)
_cod_data_source_file c4ce01139b2.cif
_cod_data_source_block z
_cod_depositor_comments
;
The following automatic conversions were performed:

'_symmetry_cell_setting' value 'Orthorhombic' changed to
'orthorhombic' according to
/usr/data/users/saulius/crontab/automatic-downloads/rss-feeds/RSC/lib/dictionaries/cif_core.dic
dictionary named 'cif_core.dic' version 2.4.2 from
2011-04-26.

'_exptl_absorpt_correction_type' value 'Multi-scan'
changed to 'multi-scan' according to
/usr/data/users/saulius/crontab/automatic-downloads/rss-feeds/RSC/lib/dictionaries/cif_core.dic
dictionary named 'cif_core.dic' version 2.4.2 from 2011-04-26.

Automatic conversion script
Id: cif_fix_values 2281 2013-09-26 08:29:07Z andrius 

 Adding full bibliography for 7217685--7217688.cif.
;
_cod_original_sg_symbol_H-M Pna2(1)
_cod_database_code 7217686

loop_
_symmetry_equiv_pos_as_xyz
'x, y, z'
'-x, -y, z+1/2'
'x+1/2, -y+1/2, z'
'-x+1/2, y+1/2, z+1/2'

loop_
_atom_site_label
_atom_site_type_symbol
_atom_site_fract_x
_atom_site_fract_y
_atom_site_fract_z
_atom_site_U_iso_or_equiv
_atom_site_adp_type
_atom_site_occupancy
_atom_site_symmetry_multiplicity
_atom_site_calc_flag
_atom_site_refinement_flags
C1 C 0.9864(6) 0.8443(6) 0.6461(13) 0.027(3) Uani 1 1 d .
C2 C 1.0006(6) 0.8449(5) 0.8121(15) 0.027(3) Uani 1 1 d .
C3 C 1.1566(6) 0.9875(7) 0.4221(14) 0.029(3) Uani 1 1 d .
C4 C 1.1538(6) 1.0414(7) 0.5656(15) 0.033(3) Uani 1 1 d .
C5 C 1.1550(6) 0.6525(7) 0.8543(13) 0.027(3) Uani 1 1 d .
C6 C 1.1172(6) 0.5789(6) 0.9336(13) 0.028(3) Uani 1 1 d .
C7 C 1.1549(6) 0.5150(8) 1.0002(17) 0.037(3) Uani 1 1 d .
H7 H 1.2043 0.5171 0.9976 0.045 Uiso 1 1 calc R
C8 C 1.1223(6) 0.4469(6) 1.0716(13) 0.026(3) Uani 1 1 d .
C9 C 1.0486(5) 0.4432(6) 1.0709(13) 0.027(3) Uani 1 1 d .
H9 H 1.0261 0.3971 1.1181 0.032 Uiso 1 1 calc R
C10 C 1.0076(5) 0.5063(7) 1.0016(13) 0.024(2) Uani 1 1 d .
C11 C 1.0430(5) 0.5756(6) 0.9348(12) 0.024(2) Uani 1 1 d .
H11 H 1.0170 0.6201 0.8908 0.029 Uiso 1 1 calc R
C12 C 1.1643(6) 0.3727(7) 1.1386(13) 0.031(3) Uani 1 1 d .
C13 C 0.9286(5) 0.4996(6) 0.9989(14) 0.025(2) Uani 1 1 d .
C14 C 0.8948(6) 0.4207(7) 1.0112(13) 0.026(3) Uani 1 1 d .
H14 H 0.9221 0.3707 1.0230 0.031 Uiso 1 1 calc R
C15 C 0.8203(6) 0.4129(6) 1.0064(13) 0.029(3) Uani 1 1 d .
C16 C 0.7803(5) 0.4873(6) 0.9912(15) 0.028(2) Uani 1 1 d .
H16 H 0.7310 0.4835 0.9929 0.034 Uiso 1 1 calc R
C17 C 0.8120(5) 0.5665(7) 0.9737(13) 0.025(3) Uani 1 1 d .
C18 C 0.8854(6) 0.5732(7) 0.9799(13) 0.029(3) Uani 1 1 d .
H18 H 0.9065 0.6276 0.9713 0.035 Uiso 1 1 calc R
C19 C 0.7692(6) 0.6467(7) 0.9402(13) 0.022(3) Uani 1 1 d .
C20 C 0.7865(6) 0.3296(7) 1.0367(13) 0.021(3) Uani 1 1 d .
N1 N 0.0951(5) 0.8760(6) 0.1465(10) 0.043(3) Uani 1 1 d .
H1A H 0.1013 0.8845 0.0490 0.052 Uiso 1 1 calc R
H1B H 0.1304 0.9039 0.1938 0.052 Uiso 1 1 calc R
N2 N 0.8581(5) 0.7758(6) 0.3119(15) 0.054(3) Uani 1 1 d .
H2A H 0.8535 0.8036 0.3990 0.065 Uiso 1 1 calc R
H2B H 0.8578 0.8164 0.2401 0.065 Uiso 1 1 calc R
C23 C 0.0264(6) 0.9163(7) 0.1908(19) 0.061(4) Uani 1 1 d .
H23A H -0.0120 0.8859 0.1437 0.092 Uiso 1 1 calc R
H23B H 0.0258 0.9762 0.1611 0.092 Uiso 1 1 calc R
H23C H 0.0211 0.9126 0.2961 0.092 Uiso 1 1 calc R
C24 C 0.7976(7) 0.7191(9) 0.2916(19) 0.069(4) Uani 1 1 d .
H24A H 0.8042 0.6848 0.2040 0.103 Uiso 1 1 calc R
H24B H 0.7553 0.7535 0.2816 0.103 Uiso 1 1 calc R
H24C H 0.7931 0.6814 0.3756 0.103 Uiso 1 1 calc R
Yb1 Yb 0.83464(2) 0.82224(3) 0.79565(6) 0.02416(11) Uani 1 1 d .
Yb2 Yb 1.15271(2) 0.84772(3) 0.68251(5) 0.02375(11) Uani 1 1 d .
O1 O 0.9225(4) 0.8508(4) 0.6036(9) 0.0302(18) Uani 1 1 d .
O2 O 0.9496(4) 0.8215(5) 0.8945(10) 0.035(2) Uani 1 1 d .
O3 O 1.0605(4) 0.8715(5) 0.8505(8) 0.0292(19) Uani 1 1 d .
O4 O 1.0408(4) 0.8372(5) 0.5642(10) 0.033(2) Uani 1 1 d .
O5 O 1.1586(4) 0.9070(4) 0.4373(9) 0.0270(19) Uani 1 1 d .
O6 O 1.1560(3) 1.0287(4) 0.3022(12) 0.0322(17) Uani 1 1 d .
O7 O 1.1452(4) 0.9991(4) 0.6846(13) 0.0329(16) Uani 1 1 d .
O8 O 1.1613(4) 1.1212(4) 0.5543(9) 0.0278(17) Uani 1 1 d .
O9 O 1.1194(4) 0.7144(4) 0.8055(11) 0.0324(17) Uani 1 1 d .
O10 O 1.2215(4) 0.6442(5) 0.8441(9) 0.037(2) Uani 1 1 d .
O11 O 1.2300(4) 0.3798(4) 1.1417(8) 0.028(2) Uani 1 1 d .
O12 O 1.1291(4) 0.3089(4) 1.1852(11) 0.0322(17) Uani 1 1 d .
O13 O 0.8219(4) 0.2624(4) 1.0297(8) 0.0274(18) Uani 1 1 d .
O14 O 0.7206(4) 0.3299(4) 1.0711(9) 0.0287(18) Uani 1 1 d .
O15 O 0.7055(4) 0.6363(4) 0.9086(9) 0.0315(19) Uani 1 1 d .
O16 O 0.8012(4) 0.7168(4) 0.9463(9) 0.0292(19) Uani 1 1 d .
C22 C 0.1012(6) 0.7827(7) 0.1773(19) 0.057(3) Uani 1 1 d .
H22A H 0.0639 0.7520 0.1273 0.085 Uiso 1 1 calc R
H22B H 0.0974 0.7730 0.2819 0.085 Uiso 1 1 calc R
H22C H 0.1464 0.7620 0.1430 0.085 Uiso 1 1 calc R
C25 C 0.9266(7) 0.7312(8) 0.309(2) 0.063(4) Uani 1 1 d .
H25A H 0.9376 0.7142 0.2100 0.094 Uiso 1 1 calc R
H25B H 0.9243 0.6805 0.3711 0.094 Uiso 1 1 calc R
H25C H 0.9628 0.7696 0.3456 0.094 Uiso 1 1 calc R

loop_
_atom_site_aniso_label
_atom_site_aniso_U_11
_atom_site_aniso_U_22
_atom_site_aniso_U_33
_atom_site_aniso_U_23
_atom_site_aniso_U_13
_atom_site_aniso_U_12
C1 0.028(7) 0.017(5) 0.035(9) -0.001(5) -0.002(6) -0.004(5)
C2 0.024(6) 0.017(5) 0.041(8) -0.003(7) -0.015(7) 0.008(4)
C3 0.018(7) 0.033(6) 0.035(7) 0.009(5) 0.001(5) 0.000(5)
C4 0.031(7) 0.035(6) 0.032(7) -0.005(6) -0.004(6) 0.000(5)
C5 0.025(7) 0.028(6) 0.028(7) -0.011(5) -0.009(5) -0.010(5)
C6 0.024(7) 0.026(5) 0.033(7) 0.009(5) 0.000(5) 0.006(5)
C7 0.018(6) 0.057(7) 0.037(7) -0.002(6) 0.002(6) 0.002(6)
C8 0.033(7) 0.017(5) 0.026(6) -0.003(5) -0.006(5) -0.003(5)
C9 0.018(6) 0.026(5) 0.036(7) 0.001(5) 0.000(5) -0.013(5)
C10 0.011(6) 0.030(5) 0.032(6) -0.003(5) 0.000(6) 0.003(4)
C11 0.009(6) 0.032(5) 0.031(7) 0.004(5) 0.000(5) 0.003(4)
C12 0.018(7) 0.037(6) 0.038(8) -0.002(5) 0.000(5) -0.011(5)
C13 0.027(6) 0.023(6) 0.026(6) 0.004(5) -0.004(5) -0.001(5)
C14 0.017(7) 0.029(6) 0.032(7) 0.007(5) 0.000(5) 0.007(5)
C15 0.029(7) 0.019(5) 0.038(7) 0.003(5) -0.002(6) -0.003(5)
C16 0.026(6) 0.025(5) 0.033(6) -0.004(5) 0.001(6) 0.001(5)
C17 0.009(6) 0.036(6) 0.030(7) 0.007(5) -0.002(5) -0.003(5)
C18 0.032(8) 0.023(5) 0.032(7) 0.013(5) -0.003(6) 0.001(5)
C19 0.012(6) 0.033(6) 0.021(7) -0.010(5) 0.001(5) 0.004(5)
C20 0.019(6) 0.025(6) 0.019(7) 0.001(5) -0.003(5) 0.003(5)
N1 0.036(6) 0.075(7) 0.019(6) -0.014(5) 0.002(4) -0.013(5)
N2 0.053(7) 0.057(6) 0.052(7) 0.004(7) 0.018(7) 0.010(5)
C23 0.048(9) 0.070(8) 0.067(10) -0.008(10) -0.007(9) -0.014(7)
C24 0.063(10) 0.112(11) 0.032(8) -0.006(10) 0.001(9) -0.018(8)
Yb1 0.0202(2) 0.02348(19) 0.0288(2) -0.0018(2) 0.0003(2) -0.00036(19)
Yb2 0.0203(2) 0.02349(19) 0.0274(2) 0.0015(2) 0.0005(2) -0.00034(18)
O1 0.022(5) 0.038(4) 0.031(5) 0.004(4) -0.001(3) -0.003(3)
O2 0.020(5) 0.041(5) 0.043(6) 0.004(4) 0.002(4) -0.006(4)
O3 0.026(5) 0.041(4) 0.020(4) -0.010(3) -0.008(3) -0.006(4)
O4 0.031(5) 0.047(5) 0.020(5) 0.001(4) 0.007(4) 0.006(4)
O5 0.035(5) 0.024(4) 0.022(5) -0.001(3) -0.003(4) 0.001(3)
O6 0.038(5) 0.025(3) 0.034(5) -0.001(4) -0.007(5) -0.006(3)
O7 0.041(4) 0.027(3) 0.031(4) -0.001(5) 0.006(4) -0.002(3)
O8 0.034(5) 0.022(4) 0.028(5) 0.002(3) 0.001(4) 0.002(3)
O9 0.034(4) 0.025(3) 0.038(5) 0.008(4) 0.007(5) -0.001(3)
O10 0.024(5) 0.042(5) 0.044(6) -0.001(4) 0.001(4) 0.005(4)
O11 0.025(5) 0.031(4) 0.029(5) 0.004(3) -0.001(3) -0.001(3)
O12 0.027(4) 0.030(3) 0.040(5) 0.008(5) -0.005(5) 0.002(3)
O13 0.018(4) 0.027(4) 0.038(5) 0.004(3) 0.003(4) -0.002(3)
O14 0.012(4) 0.040(4) 0.035(5) -0.006(4) 0.003(4) 0.001(3)
O15 0.013(4) 0.039(4) 0.042(5) -0.007(4) -0.004(4) 0.006(3)
O16 0.034(5) 0.018(4) 0.036(5) -0.003(3) 0.003(4) 0.001(3)
C22 0.058(9) 0.067(8) 0.046(8) 0.003(9) -0.017(9) 0.010(7)
C25 0.051(9) 0.073(9) 0.065(11) 0.003(10) -0.005(9) 0.013(7)

loop_
_atom_type_symbol
_atom_type_description
_atom_type_scat_dispersion_real
_atom_type_scat_dispersion_imag
_atom_type_scat_source
C C 0.0033 0.0016 'International Tables Vol C Tables 4.2.6.8 and 6.1.1.4'
H H 0.0000 0.0000 'International Tables Vol C Tables 4.2.6.8 and 6.1.1.4'
N N 0.0061 0.0033 'International Tables Vol C Tables 4.2.6.8 and 6.1.1.4'
O O 0.0106 0.0060 'International Tables Vol C Tables 4.2.6.8 and 6.1.1.4'
Yb Yb -0.3850 5.5486 'International Tables Vol C Tables 4.2.6.8 and 6.1.1.4'

loop_
_geom_angle_atom_site_label_1
_geom_angle_atom_site_label_2
_geom_angle_atom_site_label_3
_geom_angle
_geom_angle_site_symmetry_1
_geom_angle_site_symmetry_3
O1 C1 O4 126.6(12) . .
O1 C1 C2 117.7(9) . .
O4 C1 C2 115.7(11) . .
O1 C1 Yb2 167.1(8) . .
O4 C1 Yb2 42.3(6) . .
C2 C1 Yb2 73.9(6) . .
O1 C1 Yb1 44.3(5) . .
O4 C1 Yb1 164.7(8) . .
C2 C1 Yb1 74.9(6) . .
Yb2 C1 Yb1 148.3(4) . .
O3 C2 O2 127.8(13) . .
O3 C2 C1 115.7(11) . .
O2 C2 C1 116.4(10) . .
O3 C2 Yb2 42.7(6) . .
O2 C2 Yb2 158.1(8) . .
C1 C2 Yb2 77.8(7) . .
O3 C2 Yb1 161.0(8) . .
O2 C2 Yb1 40.9(6) . .
C1 C2 Yb1 77.2(6) . .
Yb2 C2 Yb1 154.5(5) . .
O5 C3 O6 126.6(12) . .
O5 C3 C4 116.3(10) . .
O6 C3 C4 117.1(9) . .
O5 C3 Yb1 164.2(9) . 2_774
O6 C3 Yb1 38.5(5) . 2_774
C4 C3 Yb1 78.9(6) . 2_774
O5 C3 Yb2 41.4(6) . .
O6 C3 Yb2 167.8(8) . .
C4 C3 Yb2 74.9(5) . .
Yb1 C3 Yb2 153.7(4) 2_774 .
O8 C4 O7 126.3(12) . .
O8 C4 C3 117.3(10) . .
O7 C4 C3 116.4(9) . .
O8 C4 Yb2 164.0(9) . .
O7 C4 Yb2 39.8(5) . .
C3 C4 Yb2 77.0(5) . .
O9 C5 O10 125.9(10) . .
O9 C5 C6 119.0(10) . .
O10 C5 C6 115.1(10) . .
C7 C6 C11 119.6(10) . .
C7 C6 C5 120.4(11) . .
C11 C6 C5 120.0(9) . .
C6 C7 C8 121.8(10) . .
C6 C7 H7 119.1 . .
C8 C7 H7 119.1 . .
C7 C8 C9 118.4(10) . .
C7 C8 C12 121.8(10) . .
C9 C8 C12 119.5(9) . .
C10 C9 C8 121.9(10) . .
C10 C9 H9 119.1 . .
C8 C9 H9 119.1 . .
C9 C10 C11 117.6(9) . .
C9 C10 C13 120.9(9) . .
C11 C10 C13 121.5(9) . .
C6 C11 C10 120.6(9) . .
C6 C11 H11 119.7 . .
C10 C11 H11 119.7 . .
O11 C12 O12 125.9(11) . .
O11 C12 C8 117.6(10) . .
O12 C12 C8 116.5(10) . .
C14 C13 C18 117.0(9) . .
C14 C13 C10 121.4(9) . .
C18 C13 C10 121.6(9) . .
C13 C14 C15 122.2(9) . .
C13 C14 H14 118.9 . .
C15 C14 H14 118.9 . .
C16 C15 C14 118.5(9) . .
C16 C15 C20 120.7(10) . .
C14 C15 C20 120.3(9) . .
C17 C16 C15 121.0(10) . .
C17 C16 H16 119.5 . .
C15 C16 H16 119.5 . .
C16 C17 C18 119.7(10) . .
C16 C17 C19 121.4(10) . .
C18 C17 C19 118.8(9) . .
C17 C18 C13 121.5(10) . .
C17 C18 H18 119.2 . .
C13 C18 H18 119.2 . .
O16 C19 O15 126.2(10) . .
O16 C19 C17 116.5(9) . .
O15 C19 C17 117.3(9) . .
O16 C19 Yb2 110.0(7) . 3_465
O15 C19 Yb2 34.5(5) . 3_465
C17 C19 Yb2 122.4(7) . 3_465
O13 C20 O14 122.8(10) . .
O13 C20 C15 119.4(10) . .
O14 C20 C15 117.8(9) . .
C22 N1 C23 115.1(9) . .
C22 N1 H1A 108.5 . .
C23 N1 H1A 108.5 . .
C22 N1 H1B 108.5 . .
C23 N1 H1B 108.5 . .
H1A N1 H1B 107.5 . .
C24 N2 C25 114.2(10) . .
C24 N2 H2A 108.7 . .
C25 N2 H2A 108.7 . .
C24 N2 H2B 108.7 . .
C25 N2 H2B 108.7 . .
H2A N2 H2B 107.6 . .
N1 C23 H23A 109.5 . .
N1 C23 H23B 109.5 . .
H23A C23 H23B 109.5 . .
N1 C23 H23C 109.5 . .
H23A C23 H23C 109.5 . .
H23B C23 H23C 109.5 . .
N2 C24 H24A 109.5 . .
N2 C24 H24B 109.5 . .
H24A C24 H24B 109.5 . .
N2 C24 H24C 109.5 . .
H24A C24 H24C 109.5 . .
H24B C24 H24C 109.5 . .
O16 Yb1 O10 77.1(3) . 3_465
O16 Yb1 O14 117.2(3) . 4_654
O10 Yb1 O14 74.3(3) 3_465 4_654
O16 Yb1 O6 137.5(3) . 2_775
O10 Yb1 O6 80.7(2) 3_465 2_775
O14 Yb1 O6 90.4(3) 4_654 2_775
O16 Yb1 O2 91.4(3) . .
O10 Yb1 O2 143.8(3) 3_465 .
O14 Yb1 O2 139.5(3) 4_654 .
O6 Yb1 O2 85.7(2) 2_775 .
O16 Yb1 O12 73.5(3) . 2_764
O10 Yb1 O12 123.9(3) 3_465 2_764
O14 Yb1 O12 78.4(3) 4_654 2_764
O6 Yb1 O12 147.5(3) 2_775 2_764
O2 Yb1 O12 83.7(3) . 2_764
O16 Yb1 O1 139.9(2) . .
O10 Yb1 O1 138.1(3) 3_465 .
O14 Yb1 O1 70.5(3) 4_654 .
O6 Yb1 O1 77.7(3) 2_775 .
O2 Yb1 O1 69.3(3) . .
O12 Yb1 O1 69.8(3) 2_764 .
O16 Yb1 O8 71.7(3) . 2_775
O10 Yb1 O8 76.4(3) 3_465 2_775
O14 Yb1 O8 146.0(2) 4_654 2_775
O6 Yb1 O8 68.1(3) 2_775 2_775
O2 Yb1 O8 67.4(3) . 2_775
O12 Yb1 O8 133.5(3) 2_764 2_775
O1 Yb1 O8 125.8(2) . 2_775
O16 Yb1 C2 109.6(3) . .
O10 Yb1 C2 155.7(3) 3_465 .
O14 Yb1 C2 119.2(3) 4_654 .
O6 Yb1 C2 79.2(2) 2_775 .
O2 Yb1 C2 20.8(3) . .
O12 Yb1 C2 80.0(2) 2_764 .
O1 Yb1 C2 48.7(3) . .
O8 Yb1 C2 83.5(3) 2_775 .
O16 Yb1 C3 118.2(3) . 2_775
O10 Yb1 C3 76.4(3) 3_465 2_775
O14 Yb1 C3 107.4(3) 4_654 2_775
O6 Yb1 C3 19.9(4) 2_775 2_775
O2 Yb1 C3 79.5(3) . 2_775
O12 Yb1 C3 159.5(3) 2_764 2_775
O1 Yb1 C3 93.2(3) . 2_775
O8 Yb1 C3 48.2(3) 2_775 2_775
C2 Yb1 C3 80.1(3) . 2_775
O16 Yb1 C1 126.7(3) . .
O10 Yb1 C1 156.2(3) 3_465 .
O14 Yb1 C1 91.4(3) 4_654 .
O6 Yb1 C1 80.6(2) 2_775 .
O2 Yb1 C1 48.1(3) . .
O12 Yb1 C1 69.5(2) 2_764 .
O1 Yb1 C1 21.3(3) . .
O8 Yb1 C1 109.5(3) 2_775 .
C2 Yb1 C1 27.9(3) . .
C3 Yb1 C1 90.5(3) 2_775 .
O13 Yb2 O15 122.7(3) 2_764 3_565
O13 Yb2 O11 81.8(2) 2_764 4_754
O15 Yb2 O11 72.7(3) 3_565 4_754
O13 Yb2 O7 140.7(3) 2_764 .
O15 Yb2 O7 85.0(3) 3_565 .
O11 Yb2 O7 81.1(2) 4_754 .
O13 Yb2 O3 132.8(2) 2_764 .
O15 Yb2 O3 74.0(3) 3_565 .
O11 Yb2 O3 141.9(2) 4_754 .
O7 Yb2 O3 78.1(3) . .
O13 Yb2 O4 81.9(3) 2_764 .
O15 Yb2 O4 142.9(3) 3_565 .
O11 Yb2 O4 143.0(3) 4_754 .
O7 Yb2 O4 91.0(3) . .
O3 Yb2 O4 69.1(3) . .
O13 Yb2 O5 72.9(2) 2_764 .
O15 Yb2 O5 140.0(2) 3_565 .
O11 Yb2 O5 74.0(2) 4_754 .
O7 Yb2 O5 68.4(3) . .
O3 Yb2 O5 125.2(2) . .
O4 Yb2 O5 69.5(3) . .
O13 Yb2 O9 72.4(3) 2_764 .
O15 Yb2 O9 78.0(3) 3_565 .
O11 Yb2 O9 120.5(2) 4_754 .
O7 Yb2 O9 145.9(3) . .
O3 Yb2 O9 68.9(3) . .
O4 Yb2 O9 85.4(3) . .
O5 Yb2 O9 139.5(3) . .
O13 Yb2 C2 114.9(2) 2_764 .
O15 Yb2 C2 93.7(3) 3_565 .
O11 Yb2 C2 162.8(3) 4_754 .
O7 Yb2 C2 87.4(2) . .
O3 Yb2 C2 21.3(3) . .
O4 Yb2 C2 49.2(3) . .
O5 Yb2 C2 113.5(3) . .
O9 Yb2 C2 64.7(2) . .
O13 Yb2 C1 97.8(3) 2_764 .
O15 Yb2 C1 121.8(3) 3_565 .
O11 Yb2 C1 160.8(3) 4_754 .
O7 Yb2 C1 87.5(2) . .
O3 Yb2 C1 48.1(3) . .
O4 Yb2 C1 21.1(3) . .
O5 Yb2 C1 87.5(3) . .
O9 Yb2 C1 77.1(3) . .
C2 Yb2 C1 28.3(3) . .
O13 Yb2 C4 120.3(3) 2_764 .
O15 Yb2 C4 101.3(3) 3_565 .
O11 Yb2 C4 74.7(3) 4_754 .
O7 Yb2 C4 20.4(4) . .
O3 Yb2 C4 94.3(3) . .
O4 Yb2 C4 85.4(3) . .
O5 Yb2 C4 48.1(3) . .
O9 Yb2 C4 162.9(3) . .
C2 Yb2 C4 98.4(3) . .
C1 Yb2 C4 89.3(3) . .
O13 Yb2 C3 92.8(3) 2_764 .
O15 Yb2 C3 125.4(3) 3_565 .
O11 Yb2 C3 73.4(3) 4_754 .
O7 Yb2 C3 48.3(4) . .
O3 Yb2 C3 113.1(3) . .
O4 Yb2 C3 74.5(3) . .
O5 Yb2 C3 20.1(3) . .
O9 Yb2 C3 156.6(3) . .
C2 Yb2 C3 108.1(3) . .
C1 Yb2 C3 87.5(3) . .
C4 Yb2 C3 28.1(3) . .
C1 O1 Yb1 114.4(7) . .
C2 O2 Yb1 118.3(8) . .
C2 O3 Yb2 116.0(8) . .
C1 O4 Yb2 116.6(8) . .
C3 O5 Yb2 118.5(8) . .
C3 O6 Yb1 121.6(8) . 2_774
C4 O7 Yb2 119.8(8) . .
C4 O8 Yb1 115.2(8) . 2_774
C5 O9 Yb2 132.2(7) . .
C5 O10 Yb1 159.4(7) . 3_565
C12 O11 Yb2 160.7(7) . 4_745
C12 O12 Yb1 131.2(7) . 2_765
C20 O13 Yb2 135.9(7) . 2_765
C20 O14 Yb1 131.1(7) . 4_645
C19 O15 Yb2 127.6(7) . 3_465
C19 O16 Yb1 138.7(7) . .
N1 C22 H22A 109.5 . .
N1 C22 H22B 109.5 . .
H22A C22 H22B 109.5 . .
N1 C22 H22C 109.5 . .
H22A C22 H22C 109.5 . .
H22B C22 H22C 109.5 . .
N2 C25 H25A 109.5 . .
N2 C25 H25B 109.5 . .
H25A C25 H25B 109.5 . .
N2 C25 H25C 109.5 . .
H25A C25 H25C 109.5 . .
H25B C25 H25C 109.5 . .

loop_
_geom_bond_atom_site_label_1
_geom_bond_atom_site_label_2
_geom_bond_distance
_geom_bond_site_symmetry_2
C1 O1 1.268(12) .
C1 O4 1.269(13) .
C1 C2 1.525(16) .
C1 Yb2 3.148(12) .
C1 Yb1 3.180(12) .
C2 O3 1.249(12) .
C2 O2 1.268(14) .
C2 Yb2 3.094(12) .
C2 Yb1 3.148(12) .
C3 O5 1.245(11) .
C3 O6 1.256(15) .
C3 C4 1.541(14) .
C3 Yb1 3.146(10) 2_774
C3 Yb2 3.189(11) .
C4 O8 1.239(12) .
C4 O7 1.268(16) .
C4 Yb2 3.160(11) .
C5 O9 1.245(13) .
C5 O10 1.260(13) .
C5 C6 1.517(15) .
C6 C7 1.355(15) .
C6 C11 1.398(14) .
C7 C8 1.374(16) .
C7 H7 0.9300 .
C8 C9 1.387(14) .
C8 C12 1.515(15) .
C9 C10 1.390(15) .
C9 H9 0.9300 .
C10 C11 1.394(14) .
C10 C13 1.492(12) .
C11 H11 0.9300 .
C12 O11 1.241(11) .
C12 O12 1.256(12) .
C13 C14 1.375(14) .
C13 C18 1.403(14) .
C14 C15 1.409(14) .
C14 H14 0.9300 .
C15 C16 1.376(14) .
C15 C20 1.456(14) .
C16 C17 1.366(14) .
C16 H16 0.9300 .
C17 C18 1.387(14) .
C17 C19 1.503(14) .
C18 H18 0.9300 .
C19 O16 1.236(12) .
C19 O15 1.244(12) .
C19 Yb2 3.202(11) 3_465
C20 O13 1.230(12) .
C20 O14 1.278(12) .
N1 C22 1.466(13) .
N1 C23 1.488(14) .
N1 H1A 0.9000 .
N1 H1B 0.9000 .
N2 C24 1.446(14) .
N2 C25 1.461(14) .
N2 H2A 0.9000 .
N2 H2B 0.9000 .
C23 H23A 0.9600 .
C23 H23B 0.9600 .
C23 H23C 0.9600 .
C24 H24A 0.9600 .
C24 H24B 0.9600 .
C24 H24C 0.9600 .
Yb1 O16 2.209(7) .
Yb1 O10 2.236(8) 3_465
Yb1 O14 2.285(8) 4_654
Yb1 O6 2.300(6) 2_775
Yb1 O2 2.342(8) .
Yb1 O12 2.352(7) 2_764
Yb1 O1 2.438(8) .
Yb1 O8 2.498(8) 2_775
Yb1 C3 3.146(10) 2_775
Yb2 O13 2.238(7) 2_764
Yb2 O15 2.287(8) 3_565
Yb2 O11 2.293(8) 4_754
Yb2 O7 2.332(6) .
Yb2 O3 2.336(8) .
Yb2 O4 2.368(9) .
Yb2 O5 2.401(8) .
Yb2 O9 2.415(7) .
O6 Yb1 2.300(6) 2_774
O8 Yb1 2.498(8) 2_774
O10 Yb1 2.236(8) 3_565
O11 Yb2 2.293(8) 4_745
O12 Yb1 2.352(7) 2_765
O13 Yb2 2.238(7) 2_765
O14 Yb1 2.285(8) 4_645
O15 Yb2 2.287(8) 3_465
C22 H22A 0.9600 .
C22 H22B 0.9600 .
C22 H22C 0.9600 .
C25 H25A 0.9600 .
C25 H25B 0.9600 .
C25 H25C 0.9600 .
